data_7704124
loop_
_publ_author_name
'Navarro, Yolanda'
'Guedes, Guilherme P.'
'Cano, Joan'
'Oc\'on, Pilar'
'Iglesias, Mar\'ia Jos\'e'
'Lloret, Francisco'
'L\'opez-Ortiz, Fernando'

_publ_section_title
;
 Synthesis, structural characterization and electrochemical and magnetic
 studies of M(hfac)<sub>2</sub> (M = Cu<sup>II</sup>, Co<sup>II</sup>) and
 Nd(hfac)<sub>3</sub> complexes of 4-amino-TEMPO.
;
_journal_issue 19
_journal_name_full 'Dalton transactions (Cambridge, England : 2003)'
_journal_page_first 6280
_journal_page_last 6294
_journal_paper_doi 10.1039/d0dt00541j
_journal_volume 49
_journal_year 2020
_chemical_formula_moiety 'C28 H40 Co F12 N4 O6, C4 H8 O2'
_chemical_formula_sum 'C32 H48 Co F12 N4 O8'
_chemical_formula_weight 903.67
_space_group_crystal_system monoclinic
_space_group_IT_number 14
_space_group_name_Hall '-P 2yn'
_space_group_name_H-M_alt 'P 1 21/n 1'
_atom_sites_solution_hydrogens geom
_audit_creation_method SHELXL-2014/7
_audit_update_record
;
2020-01-16 deposited with the CCDC.	2020-04-17 downloaded from the CCDC.
;
_cell_angle_alpha 90
_cell_angle_beta 90.392(2)
_cell_angle_gamma 90
_cell_formula_units_Z 4
_cell_length_a 11.5195(3)
_cell_length_b 19.0369(5)
_cell_length_c 19.0330(6)
_cell_measurement_reflns_used 9812
_cell_measurement_temperature 100(2)
_cell_measurement_theta_max 72.23
_cell_measurement_theta_min 4.47
_cell_volume 4173.8(2)
_computing_cell_refinement 'Bruker Smart (Bruker AXS, 2007)'
_computing_data_collection 'Bruker Smart (Bruker AXS, 2007)'
_computing_data_reduction 'Bruker Saint (Bruker AXS, 2007)'
_computing_molecular_graphics 'Mercury (Bruno, 2002)'
_computing_publication_material 'WinGX publication routines (Farrugia, 1999) and publCIF (Westrip, 2010)'
_computing_structure_refinement 'SHELXL-2014/7 (Sheldrick, 2014)'
_computing_structure_solution 'SHELXS-97 (Sheldrick, 1990)'
_diffrn_ambient_temperature 100(2)
_diffrn_measured_fraction_theta_full 0.997
_diffrn_measured_fraction_theta_max 0.994
_diffrn_measurement_device_type 'Bruker Apex II CCD'
_diffrn_measurement_method '\f-\w scans'
_diffrn_radiation_source 'fine-focus sealed tube'
_diffrn_radiation_type CuK\a
_diffrn_radiation_wavelength 1.54178
_diffrn_reflns_av_R_equivalents 0.0868
_diffrn_reflns_av_unetI/netI 0.0464
_diffrn_reflns_Laue_measured_fraction_full 0.997
_diffrn_reflns_Laue_measured_fraction_max 0.994
_diffrn_reflns_limit_h_max 14
_diffrn_reflns_limit_h_min -14
_diffrn_reflns_limit_k_max 23
_diffrn_reflns_limit_k_min -23
_diffrn_reflns_limit_l_max 23
_diffrn_reflns_limit_l_min -23
_diffrn_reflns_number 63286
_diffrn_reflns_point_group_measured_fraction_full 0.997
_diffrn_reflns_point_group_measured_fraction_max 0.994
_diffrn_reflns_theta_full 67.679
_diffrn_reflns_theta_max 72.390
_diffrn_reflns_theta_min 3.283
_exptl_absorpt_coefficient_mu 4.160
_exptl_absorpt_correction_T_max 0.7536
_exptl_absorpt_correction_T_min 0.6141
_exptl_absorpt_correction_type multi-scan
_exptl_absorpt_process_details
;
SADABS, Bruker Analytical X-ray Systems,Inc., Madison WI, 1997.
;
_exptl_crystal_colour orange
_exptl_crystal_density_diffrn 1.438
_exptl_crystal_description Block
_exptl_crystal_F_000 1868
_exptl_crystal_size_max 0.260
_exptl_crystal_size_mid 0.180
_exptl_crystal_size_min 0.080
_refine_diff_density_max 1.155
_refine_diff_density_min -0.639
_refine_diff_density_rms 0.074
_refine_ls_extinction_method none
_refine_ls_goodness_of_fit_ref 1.055
_refine_ls_hydrogen_treatment constr
_refine_ls_matrix_type full
_refine_ls_number_parameters 512
_refine_ls_number_reflns 8217
_refine_ls_number_restraints 12
_refine_ls_restrained_S_all 1.055
_refine_ls_R_factor_all 0.0740
_refine_ls_R_factor_gt 0.0616
_refine_ls_shift/su_max 0.000
_refine_ls_shift/su_mean 0.000
_refine_ls_structure_factor_coef Fsqd
_refine_ls_weighting_details 'w=1/[\s^2^(Fo^2^)+(0.0320P)^2^+12.0742P] where P=(Fo^2^+2Fc^2^)/3'
_refine_ls_weighting_scheme calc
_refine_ls_wR_factor_gt 0.1287
_refine_ls_wR_factor_ref 0.1355
_reflns_Friedel_coverage 0.000
_reflns_number_gt 7039
_reflns_number_total 8265
_reflns_threshold_expression 'I > 2\s(I)'
_cod_data_source_file d0dt00541j2.cif
_cod_data_source_block shelx_CCDC3
_cod_depositor_comments 'Adding full bibliography for 7704121--7704125.cif.'
_cod_original_sg_symbol_H-M 'P 21/n'
_cod_database_code 7704124
_shelx_shelxl_version_number 2014/7
_shelx_space_group_comment
;
The symmetry employed for this shelxl refinement is uniquely defined
by the following loop, which should always be used as a source of
symmetry information in preference to the above space-group names.
They are only intended as comments.
;
_shelx_estimated_absorpt_t_min 0.411
_shelx_estimated_absorpt_t_max 0.732

loop_
_space_group_symop_operation_xyz
'x, y, z'
'-x+1/2, y+1/2, -z+1/2'
'-x, -y, -z'
'x-1/2, -y-1/2, z-1/2'

loop_
_atom_site_label
_atom_site_type_symbol
_atom_site_fract_x
_atom_site_fract_y
_atom_site_fract_z
_atom_site_U_iso_or_equiv
_atom_site_adp_type
_atom_site_occupancy
_atom_site_site_symmetry_order
_atom_site_calc_flag
_atom_site_refinement_flags_posn
_atom_site_refinement_flags_adp
_atom_site_refinement_flags_occupancy
_atom_site_disorder_assembly
_atom_site_disorder_group
Co1 Co 0.47468(4) 0.76355(3) 0.22572(2) 0.01160(12) Uani 1 1 d . . . . .
F12 F 0.6900(3) 0.89162(15) 0.38319(16) 0.0766(11) Uani 1 1 d . . . . .
F11 F 0.5620(2) 0.96859(17) 0.36769(15) 0.0633(9) Uani 1 1 d . . . . .
F5 F 0.88826(17) 0.64103(13) 0.18427(12) 0.0397(6) Uani 1 1 d . . . . .
O3 O 0.45713(18) 0.67947(11) 0.15753(11) 0.0153(4) Uani 1 1 d . . . . .
F7 F 0.6731(2) 0.84730(13) 0.03067(11) 0.0436(6) Uani 1 1 d . . . . .
O5 O 0.54550(19) 0.81918(12) 0.14170(11) 0.0195(5) Uani 1 1 d . . . . .
F8 F 0.5678(2) 0.93862(14) 0.04577(12) 0.0456(6) Uani 1 1 d . . . . .
F9 F 0.74683(19) 0.93800(13) 0.07875(12) 0.0417(6) Uani 1 1 d . . . . .
O4 O 0.64379(18) 0.72607(11) 0.24554(11) 0.0190(5) Uani 1 1 d . . . . .
O6 O 0.52174(18) 0.84912(11) 0.28832(11) 0.0172(5) Uani 1 1 d . . . . .
F4 F 0.8241(2) 0.6212(2) 0.28636(14) 0.0777(11) Uani 1 1 d . . . . .
F10 F 0.7265(3) 0.97966(16) 0.32098(14) 0.0658(9) Uani 1 1 d . . . . .
O2 O 0.3103(2) 0.43933(12) 0.28942(13) 0.0259(5) Uani 1 1 d . . . . .
N2 N 0.3010(2) 0.79627(13) 0.20006(12) 0.0144(5) Uani 1 1 d . . . . .
H2A H 0.2529 0.7773 0.2327 0.017 Uiso 1 1 calc R U . . .
H2B H 0.2978 0.8437 0.2055 0.017 Uiso 1 1 calc R U . . .
O8 O 0.3171(2) 0.39682(13) 0.09095(13) 0.0298(6) Uani 1 1 d . . . . .
N4 N 0.4145(2) 0.72140(13) 0.32388(12) 0.0133(5) Uani 1 1 d . . . . .
H4A H 0.4726 0.7290 0.3556 0.016 Uiso 1 1 calc R U . . .
H4B H 0.3543 0.7492 0.3372 0.016 Uiso 1 1 calc R U . . .
O7 O 0.3085(2) 0.29693(14) 0.15233(14) 0.0344(6) Uani 1 1 d . . . . .
F6 F 0.8724(2) 0.72497(19) 0.2552(2) 0.0879(13) Uani 1 1 d . . . . .
O1 O 0.0705(3) 0.80622(16) -0.05644(14) 0.0418(7) Uani 1 1 d . . . . .
N3 N 0.3328(2) 0.50494(13) 0.29801(13) 0.0159(5) Uani 1 1 d . . . . .
N1 N 0.1224(3) 0.80445(15) 0.00317(14) 0.0241(6) Uani 1 1 d . . . . .
C14 C 0.3755(2) 0.64815(15) 0.33524(15) 0.0130(6) Uani 1 1 d . . . . .
H14 H 0.3516 0.6422 0.3853 0.016 Uiso 1 1 calc R U . . .
C16 C 0.2313(3) 0.55429(17) 0.29528(17) 0.0184(7) Uani 1 1 d . . . . .
C20 C 0.5365(3) 0.64017(17) 0.13544(16) 0.0181(6) Uani 1 1 d . . . . .
C22 C 0.6955(3) 0.68049(17) 0.21020(16) 0.0192(7) Uani 1 1 d . . . . .
C27 C 0.5980(3) 0.89300(16) 0.27265(17) 0.0172(6) Uani 1 1 d . . . . .
C5 C 0.2514(3) 0.77954(16) 0.12950(15) 0.0152(6) Uani 1 1 d . . . . .
H5 H 0.2792 0.7321 0.1145 0.018 Uiso 1 1 calc R U . . .
C25 C 0.6095(3) 0.87176(17) 0.14651(16) 0.0181(7) Uani 1 1 d . . . . .
C7 C 0.2487(3) 0.82190(18) 0.00257(16) 0.0224(7) Uani 1 1 d . . . . .
C21 C 0.6526(3) 0.63865(18) 0.15612(16) 0.0201(7) Uani 1 1 d . . . . .
H21 H 0.7043 0.6080 0.1325 0.024 Uiso 1 1 calc R U . . .
C6 C 0.2920(3) 0.83402(17) 0.07721(15) 0.0181(6) Uani 1 1 d . . . . .
H6A H 0.3779 0.8344 0.0771 0.022 Uiso 1 1 calc R U . . .
H6B H 0.2656 0.8809 0.0930 0.022 Uiso 1 1 calc R U . . .
C1 C 0.0645(3) 0.76246(18) 0.05918(18) 0.0236(7) Uani 1 1 d . . . . .
C30 C 0.3625(3) 0.34628(19) 0.13019(17) 0.0244(7) Uani 1 1 d . . . . .
C13 C 0.4757(3) 0.59894(15) 0.31976(15) 0.0136(6) Uani 1 1 d . . . . .
H13A H 0.5426 0.6119 0.3499 0.016 Uiso 1 1 calc R U . . .
H13B H 0.4992 0.6053 0.2702 0.016 Uiso 1 1 calc R U . . .
C11 C 0.5400(3) 0.47738(18) 0.29683(19) 0.0249(7) Uani 1 1 d . . . . .
H11A H 0.6156 0.4877 0.3184 0.037 Uiso 1 1 calc R U . . .
H11B H 0.5219 0.4275 0.3030 0.037 Uiso 1 1 calc R U . . .
H11C H 0.5425 0.4885 0.2466 0.037 Uiso 1 1 calc R U . . .
C4 C 0.1189(3) 0.77982(17) 0.13051(17) 0.0188(7) Uani 1 1 d . . . . .
H4C H 0.0917 0.8267 0.1456 0.023 Uiso 1 1 calc R U . . .
H4D H 0.0918 0.7451 0.1655 0.023 Uiso 1 1 calc R U . . .
C12 C 0.4423(3) 0.50380(18) 0.41011(17) 0.0222(7) Uani 1 1 d . . . . .
H12A H 0.5172 0.5149 0.4321 0.033 Uiso 1 1 calc R U . . .
H12B H 0.3810 0.5314 0.4325 0.033 Uiso 1 1 calc R U . . .
H12C H 0.4258 0.4536 0.4158 0.033 Uiso 1 1 calc R U . . .
C28 C 0.6447(3) 0.93405(18) 0.33599(18) 0.0240(7) Uani 1 1 d . . . . .
C18 C 0.1583(3) 0.5447(2) 0.3620(2) 0.0285(8) Uani 1 1 d . . . . .
H18A H 0.0918 0.5769 0.3605 0.043 Uiso 1 1 calc R U . . .
H18B H 0.1303 0.4962 0.3645 0.043 Uiso 1 1 calc R U . . .
H18C H 0.2061 0.5551 0.4035 0.043 Uiso 1 1 calc R U . . .
C10 C 0.4467(3) 0.52173(16) 0.33191(16) 0.0162(6) Uani 1 1 d . . . . .
C24 C 0.6506(3) 0.89938(19) 0.07496(19) 0.0269(8) Uani 1 1 d . . . . .
C15 C 0.2740(3) 0.63010(16) 0.28730(16) 0.0154(6) Uani 1 1 d . . . . .
H15A H 0.2975 0.6378 0.2379 0.018 Uiso 1 1 calc R U . . .
H15B H 0.2090 0.6625 0.2974 0.018 Uiso 1 1 calc R U . . .
C19 C 0.4945(3) 0.58625(19) 0.08204(18) 0.0267(7) Uani 1 1 d . U . . .
C9 C 0.2636(3) 0.8899(2) -0.03944(18) 0.0292(8) Uani 1 1 d . . . . .
H9A H 0.3460 0.9026 -0.0407 0.044 Uiso 1 1 calc R U . . .
H9B H 0.2348 0.8828 -0.0875 0.044 Uiso 1 1 calc R U . . .
H9C H 0.2195 0.9277 -0.0170 0.044 Uiso 1 1 calc R U . . .
C23 C 0.8213(3) 0.6672(2) 0.23436(19) 0.0316(9) Uani 1 1 d . . . . .
C26 C 0.6433(3) 0.90820(18) 0.20679(18) 0.0229(7) Uani 1 1 d . . . . .
H26 H 0.6992 0.9447 0.2028 0.027 Uiso 1 1 calc R U . . .
C3 C 0.0749(3) 0.6844(2) 0.0410(2) 0.0330(9) Uani 1 1 d . . . . .
H3A H 0.0371 0.6564 0.0775 0.049 Uiso 1 1 calc R U . . .
H3B H 0.0371 0.6755 -0.0044 0.049 Uiso 1 1 calc R U . . .
H3C H 0.1570 0.6715 0.0383 0.049 Uiso 1 1 calc R U . . .
C17 C 0.1583(3) 0.53422(19) 0.2309(2) 0.0286(8) Uani 1 1 d . . . . .
H17A H 0.0910 0.5655 0.2274 0.043 Uiso 1 1 calc R U . . .
H17B H 0.2054 0.5388 0.1885 0.043 Uiso 1 1 calc R U . . .
H17C H 0.1318 0.4855 0.2356 0.043 Uiso 1 1 calc R U . . .
C2 C -0.0634(3) 0.7844(2) 0.0591(2) 0.0343(9) Uani 1 1 d . . . . .
H2C H -0.1049 0.7580 0.0953 0.052 Uiso 1 1 calc R U . . .
H2D H -0.0691 0.8348 0.0690 0.052 Uiso 1 1 calc R U . . .
H2E H -0.0979 0.7745 0.0130 0.052 Uiso 1 1 calc R U . . .
C31 C 0.1950(3) 0.3906(2) 0.0737(2) 0.0351(9) Uani 1 1 d . . . . .
H31A H 0.1481 0.3908 0.1171 0.042 Uiso 1 1 calc R U . . .
H31B H 0.1801 0.3461 0.0484 0.042 Uiso 1 1 calc R U . . .
C8 C 0.3150(4) 0.7627(2) -0.03427(19) 0.0358(9) Uani 1 1 d . . . . .
H8A H 0.3980 0.7739 -0.0348 0.054 Uiso 1 1 calc R U . . .
H8B H 0.3030 0.7185 -0.0089 0.054 Uiso 1 1 calc R U . . .
H8C H 0.2864 0.7578 -0.0826 0.054 Uiso 1 1 calc R U . . .
C29 C 0.4888(3) 0.3577(2) 0.1452(2) 0.0361(9) Uani 1 1 d . . . . .
H29A H 0.5145 0.4009 0.1220 0.054 Uiso 1 1 calc R U . . .
H29B H 0.5010 0.3620 0.1960 0.054 Uiso 1 1 calc R U . . .
H29C H 0.5335 0.3178 0.1274 0.054 Uiso 1 1 calc R U . . .
C32 C 0.1629(3) 0.4521(2) 0.0282(2) 0.0372(9) Uani 1 1 d . . . . .
H32A H 0.0804 0.4493 0.0156 0.056 Uiso 1 1 calc R U . . .
H32B H 0.1777 0.4958 0.0538 0.056 Uiso 1 1 calc R U . . .
H32C H 0.2096 0.4512 -0.0147 0.056 Uiso 1 1 calc R U . . .
F1A F 0.5729(13) 0.5448(6) 0.0558(5) 0.0389(6) Uani 0.398(5) 1 d . U P A 1
F2A F 0.3912(6) 0.5638(4) 0.0928(4) 0.0389(6) Uani 0.398(5) 1 d . U P A 1
F3A F 0.4897(7) 0.6230(3) 0.0175(3) 0.0389(6) Uani 0.398(5) 1 d . U P A 1
F1B F 0.5709(8) 0.5363(4) 0.0680(3) 0.0389(6) Uani 0.602(5) 1 d . U P A 2
F2B F 0.4172(4) 0.5411(2) 0.1176(2) 0.0389(6) Uani 0.602(5) 1 d . U P A 2
F3B F 0.4344(4) 0.6109(2) 0.0303(2) 0.0389(6) Uani 0.602(5) 1 d . U P A 2

loop_
_atom_site_aniso_label
_atom_site_aniso_U_11
_atom_site_aniso_U_22
_atom_site_aniso_U_33
_atom_site_aniso_U_23
_atom_site_aniso_U_13
_atom_site_aniso_U_12
Co1 0.0148(2) 0.0111(2) 0.0089(2) 0.00031(19) -0.00155(17) -0.00136(19)
F12 0.121(3) 0.0443(16) 0.0631(19) 0.0018(14) -0.0680(19) -0.0096(17)
F11 0.0385(14) 0.091(2) 0.0603(17) -0.0543(16) -0.0007(12) -0.0032(14)
F5 0.0209(10) 0.0619(16) 0.0364(12) 0.0018(11) 0.0069(9) 0.0115(10)
O3 0.0197(11) 0.0133(11) 0.0128(10) -0.0009(8) -0.0007(8) 0.0025(8)
F7 0.0565(15) 0.0493(15) 0.0254(11) -0.0008(10) 0.0189(11) -0.0096(12)
O5 0.0218(11) 0.0233(12) 0.0134(11) 0.0045(9) -0.0027(9) -0.0048(9)
F8 0.0363(12) 0.0636(17) 0.0368(13) 0.0315(12) 0.0023(10) 0.0100(12)
F9 0.0361(12) 0.0544(15) 0.0347(12) 0.0141(11) 0.0049(10) -0.0234(11)
O4 0.0180(11) 0.0211(12) 0.0178(11) -0.0014(9) -0.0017(9) 0.0000(9)
O6 0.0218(11) 0.0134(11) 0.0163(11) -0.0018(9) -0.0011(9) -0.0062(9)
F4 0.0399(15) 0.154(3) 0.0389(15) 0.0445(18) 0.0027(12) 0.0398(18)
F10 0.0753(19) 0.074(2) 0.0483(16) -0.0239(14) 0.0133(14) -0.0595(16)
O2 0.0348(13) 0.0125(11) 0.0305(13) -0.0006(10) -0.0036(11) -0.0062(10)
N2 0.0202(13) 0.0140(13) 0.0091(12) 0.0005(10) -0.0021(10) 0.0007(10)
O8 0.0257(13) 0.0314(14) 0.0324(14) 0.0104(11) -0.0013(10) -0.0052(11)
N4 0.0186(12) 0.0134(13) 0.0078(11) -0.0005(9) -0.0018(9) -0.0013(10)
O7 0.0353(14) 0.0300(14) 0.0379(15) 0.0094(12) 0.0089(12) -0.0048(12)
F6 0.0226(13) 0.099(3) 0.142(3) -0.078(2) -0.0210(16) 0.0070(14)
O1 0.0515(17) 0.0501(18) 0.0233(14) 0.0072(12) -0.0275(12) -0.0071(14)
N3 0.0221(13) 0.0127(13) 0.0129(12) 0.0012(10) 0.0001(10) -0.0017(10)
N1 0.0298(15) 0.0269(16) 0.0155(13) 0.0001(12) -0.0147(11) 0.0010(12)
C14 0.0167(14) 0.0140(15) 0.0081(13) 0.0002(11) 0.0010(11) 0.0001(12)
C16 0.0163(15) 0.0185(16) 0.0204(16) 0.0009(13) -0.0018(12) -0.0032(12)
C20 0.0249(16) 0.0173(16) 0.0120(14) 0.0018(12) 0.0029(12) 0.0021(13)
C22 0.0180(15) 0.0237(17) 0.0157(15) 0.0043(13) 0.0011(12) 0.0000(13)
C27 0.0158(15) 0.0127(15) 0.0232(16) -0.0014(13) -0.0029(12) -0.0018(12)
C5 0.0181(15) 0.0170(16) 0.0104(14) -0.0016(12) -0.0059(11) 0.0036(12)
C25 0.0141(14) 0.0225(17) 0.0175(16) 0.0070(13) -0.0004(12) -0.0005(13)
C7 0.0283(17) 0.0275(18) 0.0114(15) 0.0003(13) -0.0041(13) 0.0048(14)
C21 0.0217(16) 0.0220(17) 0.0168(15) 0.0019(13) 0.0039(12) 0.0054(13)
C6 0.0203(15) 0.0243(17) 0.0096(14) 0.0015(12) -0.0035(12) 0.0023(13)
C1 0.0248(17) 0.0243(18) 0.0218(17) 0.0013(14) -0.0095(13) -0.0010(14)
C30 0.0306(18) 0.0261(18) 0.0165(16) 0.0005(14) 0.0053(14) -0.0006(15)
C13 0.0152(14) 0.0136(15) 0.0120(14) 0.0018(12) -0.0023(11) -0.0004(12)
C11 0.0277(18) 0.0180(17) 0.0291(18) 0.0033(14) 0.0029(14) 0.0055(14)
C4 0.0186(15) 0.0195(17) 0.0182(16) 0.0010(13) -0.0045(12) 0.0013(13)
C12 0.0274(17) 0.0221(17) 0.0171(16) 0.0048(13) -0.0037(13) -0.0004(14)
C28 0.0242(17) 0.0224(18) 0.0254(18) -0.0026(14) -0.0027(14) -0.0086(14)
C18 0.0217(17) 0.030(2) 0.034(2) 0.0052(16) 0.0075(15) -0.0015(15)
C10 0.0189(15) 0.0158(15) 0.0140(15) 0.0017(12) -0.0007(12) 0.0023(12)
C24 0.0245(17) 0.0289(19) 0.0274(19) 0.0052(15) 0.0013(14) -0.0060(15)
C15 0.0162(14) 0.0160(15) 0.0139(14) -0.0007(12) -0.0021(12) 0.0012(12)
C19 0.0300(18) 0.0278(19) 0.0224(17) -0.0054(14) -0.0019(14) 0.0087(15)
C9 0.036(2) 0.036(2) 0.0152(16) 0.0045(15) -0.0028(14) -0.0004(16)
C23 0.0217(17) 0.052(3) 0.0212(18) -0.0015(17) 0.0003(14) 0.0069(17)
C26 0.0207(16) 0.0227(18) 0.0252(17) 0.0013(14) -0.0012(13) -0.0088(14)
C3 0.037(2) 0.029(2) 0.033(2) -0.0046(16) -0.0127(17) -0.0075(16)
C17 0.0265(18) 0.0263(19) 0.033(2) 0.0014(16) -0.0139(15) -0.0067(15)
C2 0.0247(18) 0.040(2) 0.038(2) -0.0005(18) -0.0136(16) -0.0017(16)
C31 0.0269(19) 0.036(2) 0.043(2) 0.0020(18) -0.0018(17) -0.0028(16)
C8 0.048(2) 0.042(2) 0.0173(18) -0.0026(16) -0.0008(16) 0.0155(19)
C29 0.035(2) 0.037(2) 0.036(2) 0.0044(18) -0.0065(17) -0.0042(18)
C32 0.032(2) 0.042(2) 0.038(2) 0.0038(18) -0.0015(17) 0.0015(18)
F1A 0.0474(11) 0.0344(13) 0.0348(14) -0.0140(10) -0.0100(11) 0.0073(10)
F2A 0.0474(11) 0.0344(13) 0.0348(14) -0.0140(10) -0.0100(11) 0.0073(10)
F3A 0.0474(11) 0.0344(13) 0.0348(14) -0.0140(10) -0.0100(11) 0.0073(10)
F1B 0.0474(11) 0.0344(13) 0.0348(14) -0.0140(10) -0.0100(11) 0.0073(10)
F2B 0.0474(11) 0.0344(13) 0.0348(14) -0.0140(10) -0.0100(11) 0.0073(10)
F3B 0.0474(11) 0.0344(13) 0.0348(14) -0.0140(10) -0.0100(11) 0.0073(10)

loop_
_atom_type_symbol
_atom_type_description
_atom_type_scat_dispersion_real
_atom_type_scat_dispersion_imag
_atom_type_scat_source
C C 0.0181 0.0091 'International Tables Vol C Tables 4.2.6.8 and 6.1.1.4'
H H 0.0000 0.0000 'International Tables Vol C Tables 4.2.6.8 and 6.1.1.4'
N N 0.0311 0.0180 'International Tables Vol C Tables 4.2.6.8 and 6.1.1.4'
O O 0.0492 0.0322 'International Tables Vol C Tables 4.2.6.8 and 6.1.1.4'
F F 0.0727 0.0534 'International Tables Vol C Tables 4.2.6.8 and 6.1.1.4'
Co Co -2.3653 3.6143 'International Tables Vol C Tables 4.2.6.8 and 6.1.1.4'

loop_
_geom_angle_atom_site_label_1
_geom_angle_atom_site_label_2
_geom_angle_atom_site_label_3
_geom_angle
_geom_angle_site_symmetry_1
_geom_angle_site_symmetry_3
_geom_angle_publ_flag
O3 Co1 O6 170.14(9) . . ?
O3 Co1 O5 87.08(8) . . ?
O6 Co1 O5 86.57(9) . . ?
O3 Co1 O4 86.37(8) . . ?
O6 Co1 O4 85.75(9) . . ?
O5 Co1 O4 86.75(9) . . ?
O3 Co1 N2 89.71(9) . . ?
O6 Co1 N2 98.12(9) . . ?
O5 Co1 N2 92.70(9) . . ?
O4 Co1 N2 176.06(9) . . ?
O3 Co1 N4 103.02(9) . . ?
O6 Co1 N4 83.07(9) . . ?
O5 Co1 N4 169.57(9) . . ?
O4 Co1 N4 91.23(9) . . ?
N2 Co1 N4 90.01(10) . . ?
C20 O3 Co1 127.0(2) . . ?
C25 O5 Co1 125.8(2) . . ?
C22 O4 Co1 125.6(2) . . ?
C27 O6 Co1 124.4(2) . . ?
C5 N2 Co1 119.56(18) . . ?
C5 N2 H2A 107.4 . . ?
Co1 N2 H2A 107.4 . . ?
C5 N2 H2B 107.4 . . ?
Co1 N2 H2B 107.4 . . ?
H2A N2 H2B 107.0 . . ?
C30 O8 C31 116.6(3) . . ?
C14 N4 Co1 125.26(18) . . ?
C14 N4 H4A 106.0 . . ?
Co1 N4 H4A 106.0 . . ?
C14 N4 H4B 106.0 . . ?
Co1 N4 H4B 106.0 . . ?
H4A N4 H4B 106.3 . . ?
O2 N3 C10 116.0(2) . . ?
O2 N3 C16 116.6(2) . . ?
C10 N3 C16 124.3(2) . . ?
O1 N1 C7 115.9(3) . . ?
O1 N1 C1 116.0(3) . . ?
C7 N1 C1 124.4(3) . . ?
N4 C14 C13 108.8(2) . . ?
N4 C14 C15 111.0(2) . . ?
C13 C14 C15 109.1(2) . . ?
N4 C14 H14 109.3 . . ?
C13 C14 H14 109.3 . . ?
C15 C14 H14 109.3 . . ?
N3 C16 C17 107.2(3) . . ?
N3 C16 C15 110.0(2) . . ?
C17 C16 C15 109.3(3) . . ?
N3 C16 C18 109.1(3) . . ?
C17 C16 C18 109.3(3) . . ?
C15 C16 C18 111.7(3) . . ?
O3 C20 C21 128.2(3) . . ?
O3 C20 C19 113.4(3) . . ?
C21 C20 C19 118.4(3) . . ?
O4 C22 C21 128.9(3) . . ?
O4 C22 C23 113.9(3) . . ?
C21 C22 C23 117.2(3) . . ?
O6 C27 C26 128.5(3) . . ?
O6 C27 C28 113.4(3) . . ?
C26 C27 C28 118.1(3) . . ?
N2 C5 C6 109.1(2) . . ?
N2 C5 C4 111.4(2) . . ?
C6 C5 C4 108.6(2) . . ?
N2 C5 H5 109.2 . . ?
C6 C5 H5 109.2 . . ?
C4 C5 H5 109.2 . . ?
O5 C25 C26 128.5(3) . . ?
O5 C25 C24 113.3(3) . . ?
C26 C25 C24 118.2(3) . . ?
N1 C7 C6 109.9(3) . . ?
N1 C7 C9 107.8(3) . . ?
C6 C7 C9 108.8(3) . . ?
N1 C7 C8 109.2(3) . . ?
C6 C7 C8 112.2(3) . . ?
C9 C7 C8 108.9(3) . . ?
C22 C21 C20 122.3(3) . . ?
C22 C21 H21 118.9 . . ?
C20 C21 H21 118.9 . . ?
C5 C6 C7 114.2(3) . . ?
C5 C6 H6A 108.7 . . ?
C7 C6 H6A 108.7 . . ?
C5 C6 H6B 108.7 . . ?
C7 C6 H6B 108.7 . . ?
H6A C6 H6B 107.6 . . ?
N1 C1 C4 109.7(3) . . ?
N1 C1 C3 108.8(3) . . ?
C4 C1 C3 112.3(3) . . ?
N1 C1 C2 106.7(3) . . ?
C4 C1 C2 109.3(3) . . ?
C3 C1 C2 110.0(3) . . ?
O7 C30 O8 124.2(3) . . ?
O7 C30 C29 123.4(3) . . ?
O8 C30 C29 112.4(3) . . ?
C14 C13 C10 113.5(2) . . ?
C14 C13 H13A 108.9 . . ?
C10 C13 H13A 108.9 . . ?
C14 C13 H13B 108.9 . . ?
C10 C13 H13B 108.9 . . ?
H13A C13 H13B 107.7 . . ?
C10 C11 H11A 109.5 . . ?
C10 C11 H11B 109.5 . . ?
H11A C11 H11B 109.5 . . ?
C10 C11 H11C 109.5 . . ?
H11A C11 H11C 109.5 . . ?
H11B C11 H11C 109.5 . . ?
C5 C4 C1 113.1(3) . . ?
C5 C4 H4C 109.0 . . ?
C1 C4 H4C 109.0 . . ?
C5 C4 H4D 109.0 . . ?
C1 C4 H4D 109.0 . . ?
H4C C4 H4D 107.8 . . ?
C10 C12 H12A 109.5 . . ?
C10 C12 H12B 109.5 . . ?
H12A C12 H12B 109.5 . . ?
C10 C12 H12C 109.5 . . ?
H12A C12 H12C 109.5 . . ?
H12B C12 H12C 109.5 . . ?
F11 C28 F12 106.3(3) . . ?
F11 C28 F10 107.1(3) . . ?
F12 C28 F10 105.8(3) . . ?
F11 C28 C27 111.5(3) . . ?
F12 C28 C27 111.1(3) . . ?
F10 C28 C27 114.5(3) . . ?
C16 C18 H18A 109.5 . . ?
C16 C18 H18B 109.5 . . ?
H18A C18 H18B 109.5 . . ?
C16 C18 H18C 109.5 . . ?
H18A C18 H18C 109.5 . . ?
H18B C18 H18C 109.5 . . ?
N3 C10 C11 108.2(3) . . ?
N3 C10 C13 109.4(2) . . ?
C11 C10 C13 108.2(3) . . ?
N3 C10 C12 109.7(2) . . ?
C11 C10 C12 109.3(3) . . ?
C13 C10 C12 111.8(3) . . ?
F7 C24 F8 107.3(3) . . ?
F7 C24 F9 106.3(3) . . ?
F8 C24 F9 107.9(3) . . ?
F7 C24 C25 111.7(3) . . ?
F8 C24 C25 109.7(3) . . ?
F9 C24 C25 113.7(3) . . ?
C14 C15 C16 113.6(2) . . ?
C14 C15 H15A 108.8 . . ?
C16 C15 H15A 108.8 . . ?
C14 C15 H15B 108.8 . . ?
C16 C15 H15B 108.8 . . ?
H15A C15 H15B 107.7 . . ?
F2A C19 F1A 120.4(8) . . ?
F3B C19 F1B 117.6(4) . . ?
F3B C19 F2B 104.5(4) . . ?
F1B C19 F2B 94.6(5) . . ?
F2A C19 F3A 105.8(5) . . ?
F1A C19 F3A 89.4(5) . . ?
F2A C19 C20 114.2(4) . . ?
F3B C19 C20 115.5(3) . . ?
F1A C19 C20 116.6(7) . . ?
F1B C19 C20 114.3(5) . . ?
F2B C19 C20 106.8(3) . . ?
F3A C19 C20 104.9(4) . . ?
C7 C9 H9A 109.5 . . ?
C7 C9 H9B 109.5 . . ?
H9A C9 H9B 109.5 . . ?
C7 C9 H9C 109.5 . . ?
H9A C9 H9C 109.5 . . ?
H9B C9 H9C 109.5 . . ?
F6 C23 F4 108.8(4) . . ?
F6 C23 F5 105.7(3) . . ?
F4 C23 F5 106.2(3) . . ?
F6 C23 C22 111.9(3) . . ?
F4 C23 C22 110.5(3) . . ?
F5 C23 C22 113.5(3) . . ?
C27 C26 C25 122.2(3) . . ?
C27 C26 H26 118.9 . . ?
C25 C26 H26 118.9 . . ?
C1 C3 H3A 109.5 . . ?
C1 C3 H3B 109.5 . . ?
H3A C3 H3B 109.5 . . ?
C1 C3 H3C 109.5 . . ?
H3A C3 H3C 109.5 . . ?
H3B C3 H3C 109.5 . . ?
C16 C17 H17A 109.5 . . ?
C16 C17 H17B 109.5 . . ?
H17A C17 H17B 109.5 . . ?
C16 C17 H17C 109.5 . . ?
H17A C17 H17C 109.5 . . ?
H17B C17 H17C 109.5 . . ?
C1 C2 H2C 109.5 . . ?
C1 C2 H2D 109.5 . . ?
H2C C2 H2D 109.5 . . ?
C1 C2 H2E 109.5 . . ?
H2C C2 H2E 109.5 . . ?
H2D C2 H2E 109.5 . . ?
O8 C31 C32 107.6(3) . . ?
O8 C31 H31A 110.2 . . ?
C32 C31 H31A 110.2 . . ?
O8 C31 H31B 110.2 . . ?
C32 C31 H31B 110.2 . . ?
H31A C31 H31B 108.5 . . ?
C7 C8 H8A 109.5 . . ?
C7 C8 H8B 109.5 . . ?
H8A C8 H8B 109.5 . . ?
C7 C8 H8C 109.5 . . ?
H8A C8 H8C 109.5 . . ?
H8B C8 H8C 109.5 . . ?
C30 C29 H29A 109.5 . . ?
C30 C29 H29B 109.5 . . ?
H29A C29 H29B 109.5 . . ?
C30 C29 H29C 109.5 . . ?
H29A C29 H29C 109.5 . . ?
H29B C29 H29C 109.5 . . ?
C31 C32 H32A 109.5 . . ?
C31 C32 H32B 109.5 . . ?
H32A C32 H32B 109.5 . . ?
C31 C32 H32C 109.5 . . ?
H32A C32 H32C 109.5 . . ?
H32B C32 H32C 109.5 . . ?

loop_
_geom_bond_atom_site_label_1
_geom_bond_atom_site_label_2
_geom_bond_distance
_geom_bond_site_symmetry_2
_geom_bond_publ_flag
Co1 O3 2.070(2) . ?
Co1 O6 2.088(2) . ?
Co1 O5 2.088(2) . ?
Co1 O4 2.106(2) . ?
Co1 N2 2.149(3) . ?
Co1 N4 2.153(2) . ?
F12 C28 1.314(4) . ?
F11 C28 1.308(4) . ?
F5 C23 1.327(4) . ?
O3 C20 1.256(4) . ?
F7 C24 1.328(4) . ?
O5 C25 1.246(4) . ?
F8 C24 1.330(4) . ?
F9 C24 1.331(4) . ?
O4 C22 1.251(4) . ?
O6 C27 1.250(4) . ?
F4 C23 1.322(5) . ?
F10 C28 1.315(4) . ?
O2 N3 1.286(3) . ?
N2 C5 1.490(4) . ?
N2 H2A 0.9100 . ?
N2 H2B 0.9100 . ?
O8 C30 1.323(4) . ?
O8 C31 1.447(4) . ?
N4 C14 1.481(4) . ?
N4 H4A 0.9100 . ?
N4 H4B 0.9100 . ?
O7 C30 1.204(4) . ?
F6 C23 1.308(5) . ?
O1 N1 1.280(3) . ?
N3 C10 1.494(4) . ?
N3 C16 1.500(4) . ?
N1 C7 1.492(4) . ?
N1 C1 1.493(5) . ?
C14 C13 1.516(4) . ?
C14 C15 1.518(4) . ?
C14 H14 1.0000 . ?
C16 C17 1.530(5) . ?
C16 C15 1.533(4) . ?
C16 C18 1.539(5) . ?
C20 C21 1.391(5) . ?
C20 C19 1.521(5) . ?
C22 C21 1.390(5) . ?
C22 C23 1.539(5) . ?
C27 C26 1.392(5) . ?
C27 C28 1.531(4) . ?
C5 C6 1.514(4) . ?
C5 C4 1.527(4) . ?
C5 H5 1.0000 . ?
C25 C26 1.394(5) . ?
C25 C24 1.538(5) . ?
C7 C6 1.520(4) . ?
C7 C9 1.531(5) . ?
C7 C8 1.534(5) . ?
C21 H21 0.9500 . ?
C6 H6A 0.9900 . ?
C6 H6B 0.9900 . ?
C1 C4 1.527(4) . ?
C1 C3 1.530(5) . ?
C1 C2 1.531(5) . ?
C30 C29 1.496(5) . ?
C13 C10 1.525(4) . ?
C13 H13A 0.9900 . ?
C13 H13B 0.9900 . ?
C11 C10 1.524(4) . ?
C11 H11A 0.9800 . ?
C11 H11B 0.9800 . ?
C11 H11C 0.9800 . ?
C4 H4C 0.9900 . ?
C4 H4D 0.9900 . ?
C12 C10 1.528(4) . ?
C12 H12A 0.9800 . ?
C12 H12B 0.9800 . ?
C12 H12C 0.9800 . ?
C18 H18A 0.9800 . ?
C18 H18B 0.9800 . ?
C18 H18C 0.9800 . ?
C15 H15A 0.9900 . ?
C15 H15B 0.9900 . ?
C19 F2A 1.282(8) . ?
C19 F3B 1.289(5) . ?
C19 F1A 1.301(14) . ?
C19 F1B 1.324(9) . ?
C19 F2B 1.413(6) . ?
C19 F3A 1.414(8) . ?
C9 H9A 0.9800 . ?
C9 H9B 0.9800 . ?
C9 H9C 0.9800 . ?
C26 H26 0.9500 . ?
C3 H3A 0.9800 . ?
C3 H3B 0.9800 . ?
C3 H3C 0.9800 . ?
C17 H17A 0.9800 . ?
C17 H17B 0.9800 . ?
C17 H17C 0.9800 . ?
C2 H2C 0.9800 . ?
C2 H2D 0.9800 . ?
C2 H2E 0.9800 . ?
C31 C32 1.501(6) . ?
C31 H31A 0.9900 . ?
C31 H31B 0.9900 . ?
C8 H8A 0.9800 . ?
C8 H8B 0.9800 . ?
C8 H8C 0.9800 . ?
C29 H29A 0.9800 . ?
C29 H29B 0.9800 . ?
C29 H29C 0.9800 . ?
C32 H32A 0.9800 . ?
C32 H32B 0.9800 . ?
C32 H32C 0.9800 . ?

loop_
_geom_hbond_atom_site_label_D
_geom_hbond_atom_site_label_H
_geom_hbond_atom_site_label_A
_geom_hbond_distance_DH
_geom_hbond_distance_HA
_geom_hbond_distance_DA
_geom_hbond_angle_DHA
_geom_hbond_site_symmetry_A
N2 H2A O7 0.91 2.33 3.087(4) 140.0 2
N2 H2B O2 0.91 2.21 3.017(3) 147.8 2
N4 H4A O1 0.91 2.12 2.939(3) 149.0 4_676
N4 H4B O7 0.91 2.09 2.981(4) 164.4 2
C5 H5 O3 1.00 2.42 3.085(4) 123.3 .
C6 H6A O5 0.99 2.30 3.173(4) 146.4 .
C13 H13A O1 0.99 2.39 3.157(4) 134.1 4_676
C15 H15A O3 0.99 2.53 3.392(4) 145.6 .

loop_
_geom_torsion_atom_site_label_1
_geom_torsion_atom_site_label_2
_geom_torsion_atom_site_label_3
_geom_torsion_atom_site_label_4
_geom_torsion
_geom_torsion_site_symmetry_1
_geom_torsion_site_symmetry_2
_geom_torsion_site_symmetry_3
_geom_torsion_site_symmetry_4
_geom_torsion_publ_flag
Co1 N4 C14 C13 61.0(3) . . . . ?
Co1 N4 C14 C15 -59.0(3) . . . . ?
O2 N3 C16 C17 -46.7(3) . . . . ?
C10 N3 C16 C17 154.1(3) . . . . ?
O2 N3 C16 C15 -165.5(2) . . . . ?
C10 N3 C16 C15 35.3(4) . . . . ?
O2 N3 C16 C18 71.5(3) . . . . ?
C10 N3 C16 C18 -87.7(3) . . . . ?
Co1 O3 C20 C21 7.0(5) . . . . ?
Co1 O3 C20 C19 -176.2(2) . . . . ?
Co1 O4 C22 C21 -7.9(5) . . . . ?
Co1 O4 C22 C23 176.2(2) . . . . ?
Co1 O6 C27 C26 20.0(5) . . . . ?
Co1 O6 C27 C28 -160.1(2) . . . . ?
Co1 N2 C5 C6 -82.6(3) . . . . ?
Co1 N2 C5 C4 157.4(2) . . . . ?
Co1 O5 C25 C26 -4.2(5) . . . . ?
Co1 O5 C25 C24 178.1(2) . . . . ?
O1 N1 C7 C6 167.1(3) . . . . ?
C1 N1 C7 C6 -35.4(4) . . . . ?
O1 N1 C7 C9 48.7(4) . . . . ?
C1 N1 C7 C9 -153.8(3) . . . . ?
O1 N1 C7 C8 -69.4(4) . . . . ?
C1 N1 C7 C8 88.1(4) . . . . ?
O4 C22 C21 C20 -3.4(5) . . . . ?
C23 C22 C21 C20 172.3(3) . . . . ?
O3 C20 C21 C22 4.1(5) . . . . ?
C19 C20 C21 C22 -172.6(3) . . . . ?
N2 C5 C6 C7 179.0(3) . . . . ?
C4 C5 C6 C7 -59.4(3) . . . . ?
N1 C7 C6 C5 45.4(4) . . . . ?
C9 C7 C6 C5 163.1(3) . . . . ?
C8 C7 C6 C5 -76.3(4) . . . . ?
O1 N1 C1 C4 -166.0(3) . . . . ?
C7 N1 C1 C4 36.5(4) . . . . ?
O1 N1 C1 C3 70.8(4) . . . . ?
C7 N1 C1 C3 -86.7(4) . . . . ?
O1 N1 C1 C2 -47.8(4) . . . . ?
C7 N1 C1 C2 154.7(3) . . . . ?
C31 O8 C30 O7 -0.7(5) . . . . ?
C31 O8 C30 C29 -179.8(3) . . . . ?
N4 C14 C13 C10 178.2(2) . . . . ?
C15 C14 C13 C10 -60.6(3) . . . . ?
N2 C5 C4 C1 -179.7(3) . . . . ?
C6 C5 C4 C1 60.1(3) . . . . ?
N1 C1 C4 C5 -47.1(4) . . . . ?
C3 C1 C4 C5 74.0(4) . . . . ?
C2 C1 C4 C5 -163.7(3) . . . . ?
O6 C27 C28 F11 -59.4(4) . . . . ?
C26 C27 C28 F11 120.5(4) . . . . ?
O6 C27 C28 F12 59.0(4) . . . . ?
C26 C27 C28 F12 -121.0(4) . . . . ?
O6 C27 C28 F10 178.8(3) . . . . ?
C26 C27 C28 F10 -1.2(5) . . . . ?
O2 N3 C10 C11 46.4(3) . . . . ?
C16 N3 C10 C11 -154.3(3) . . . . ?
O2 N3 C10 C13 164.1(2) . . . . ?
C16 N3 C10 C13 -36.6(4) . . . . ?
O2 N3 C10 C12 -72.9(3) . . . . ?
C16 N3 C10 C12 86.5(3) . . . . ?
C14 C13 C10 N3 47.5(3) . . . . ?
C14 C13 C10 C11 165.2(3) . . . . ?
C14 C13 C10 C12 -74.3(3) . . . . ?
O5 C25 C24 F7 -37.8(4) . . . . ?
C26 C25 C24 F7 144.3(3) . . . . ?
O5 C25 C24 F8 81.0(4) . . . . ?
C26 C25 C24 F8 -96.9(4) . . . . ?
O5 C25 C24 F9 -158.1(3) . . . . ?
C26 C25 C24 F9 24.0(4) . . . . ?
N4 C14 C15 C16 178.7(2) . . . . ?
C13 C14 C15 C16 58.8(3) . . . . ?
N3 C16 C15 C14 -44.6(3) . . . . ?
C17 C16 C15 C14 -162.1(3) . . . . ?
C18 C16 C15 C14 76.8(3) . . . . ?
O3 C20 C19 F2A -33.8(6) . . . . ?
C21 C20 C19 F2A 143.4(5) . . . . ?
O3 C20 C19 F3B 51.0(5) . . . . ?
C21 C20 C19 F3B -131.8(4) . . . . ?
O3 C20 C19 F1A 178.5(6) . . . . ?
C21 C20 C19 F1A -4.3(7) . . . . ?
O3 C20 C19 F1B -167.9(4) . . . . ?
C21 C20 C19 F1B 9.3(6) . . . . ?
O3 C20 C19 F2B -64.7(4) . . . . ?
C21 C20 C19 F2B 112.5(4) . . . . ?
O3 C20 C19 F3A 81.5(4) . . . . ?
C21 C20 C19 F3A -101.3(4) . . . . ?
O4 C22 C23 F6 -36.5(4) . . . . ?
C21 C22 C23 F6 147.1(3) . . . . ?
O4 C22 C23 F4 84.9(4) . . . . ?
C21 C22 C23 F4 -91.5(4) . . . . ?
O4 C22 C23 F5 -156.0(3) . . . . ?
C21 C22 C23 F5 27.6(5) . . . . ?
O6 C27 C26 C25 -2.6(6) . . . . ?
C28 C27 C26 C25 177.5(3) . . . . ?
O5 C25 C26 C27 -6.4(6) . . . . ?
C24 C25 C26 C27 171.1(3) . . . . ?
C30 O8 C31 C32 -178.8(3) . . . . ?
